data_7210626
loop_
_publ_author_name
'Yuan, Fei'
'Xie, Juan'
'Hu, Huai-Ming'
'Yuan, Chun-Mei'
'Xu, Bing'
'Yang, Meng-Lin'
'Dong, Fa-Xin'
'Xue, Gang-Lin'

_publ_section_title
;
 Effect of pH/metal ion on the structure of metal--organic frameworks
 based on novel bifunctionalized ligand
 4&#x2032;-carboxy-4,2&#x2032;:6&#x2032;,4&#x2032;&#x2032;-terpyridine
;
_journal_issue 7
_journal_name_full CrystEngComm
_journal_page_first 1460
_journal_paper_doi 10.1039/c2ce26171e
_journal_volume 15
_journal_year 2013
_chemical_formula_sum 'C17 H10 Cu N3 O4'
_chemical_formula_weight 383.82
_chemical_name_systematic
;
?
;
_space_group_IT_number 14
_symmetry_space_group_name_Hall '-P 2ybc'
_symmetry_space_group_name_H-M 'P 1 21/c 1'
_atom_sites_solution_hydrogens geom
_atom_sites_solution_primary direct
_atom_sites_solution_secondary difmap
_audit_creation_method SHELXL-97
_cell_angle_alpha 90.00
_cell_angle_beta 109.381(4)
_cell_angle_gamma 90.00
_cell_formula_units_Z 4
_cell_length_a 7.8497(7)
_cell_length_b 14.0717(13)
_cell_length_c 13.8997(11)
_cell_measurement_reflns_used 3524
_cell_measurement_temperature 293(2)
_cell_measurement_theta_max 25.10
_cell_measurement_theta_min 1.96
_cell_volume 1448.3(2)
_computing_structure_refinement 'SHELXL-97 (Sheldrick, 1997)'
_computing_structure_solution 'SHELXS-97 (Sheldrick, 1990)'
_diffrn_ambient_temperature 293(2)
_diffrn_measured_fraction_theta_full 0.989
_diffrn_measured_fraction_theta_max 0.989
_diffrn_radiation_monochromator graphite
_diffrn_radiation_source 'fine-focus sealed tube'
_diffrn_radiation_type MoK\a
_diffrn_radiation_wavelength 0.71073
_diffrn_reflns_av_R_equivalents 0.0299
_diffrn_reflns_av_sigmaI/netI 0.0375
_diffrn_reflns_limit_h_max 9
_diffrn_reflns_limit_h_min -9
_diffrn_reflns_limit_k_max 12
_diffrn_reflns_limit_k_min -17
_diffrn_reflns_limit_l_max 17
_diffrn_reflns_limit_l_min -17
_diffrn_reflns_number 7845
_diffrn_reflns_theta_full 26.37
_diffrn_reflns_theta_max 26.37
_diffrn_reflns_theta_min 2.12
_exptl_absorpt_coefficient_mu 1.538
_exptl_absorpt_correction_T_max 0.9019
_exptl_absorpt_correction_T_min 0.7973
_exptl_absorpt_correction_type multi-scan
_exptl_absorpt_process_details SADABS
_exptl_crystal_colour pink
_exptl_crystal_density_diffrn 1.760
_exptl_crystal_density_method 'not measured'
_exptl_crystal_description block
_exptl_crystal_F_000 776
_exptl_crystal_size_max 0.27
_exptl_crystal_size_mid 0.19
_exptl_crystal_size_min 0.12
_refine_diff_density_max 0.583
_refine_diff_density_min -0.369
_refine_diff_density_rms 0.080
_refine_ls_extinction_method none
_refine_ls_goodness_of_fit_ref 1.059
_refine_ls_hydrogen_treatment constr
_refine_ls_matrix_type full
_refine_ls_number_parameters 236
_refine_ls_number_reflns 2931
_refine_ls_number_restraints 0
_refine_ls_restrained_S_all 1.059
_refine_ls_R_factor_all 0.0521
_refine_ls_R_factor_gt 0.0421
_refine_ls_shift/su_max 0.000
_refine_ls_shift/su_mean 0.000
_refine_ls_structure_factor_coef Fsqd
_refine_ls_weighting_details 'calc w=1/[\s^2^(Fo^2^)+(0.0542P)^2^+1.1595P] where P=(Fo^2^+2Fc^2^)/3'
_refine_ls_weighting_scheme calc
_refine_ls_wR_factor_gt 0.1019
_refine_ls_wR_factor_ref 0.1078
_reflns_number_gt 2502
_reflns_number_total 2931
_reflns_threshold_expression >2sigma(I)
_cod_data_source_file c2ce26171e.txt
_cod_data_source_block nw0820
_cod_depositor_comments
;
The following automatic conversions were performed:

'_refine_ls_hydrogen_treatment' value 'CONSTR' changed to 'constr'
according to /home/saulius/struct/CIF-dictionaries/cif_core.dic
dictionary named 'cif_core.dic' version 2.4.2 from 2011-04-26.

Automatic conversion script
Id: cif_fix_values 1891 2012-01-12 08:04:46Z andrius 
;
_cod_original_sg_symbol_H-M P21/C
_cod_database_code 7210626

loop_
_symmetry_equiv_pos_as_xyz
'x, y, z'
'-x, y+1/2, -z+1/2'
'-x, -y, -z'
'x, -y-1/2, z-1/2'

loop_
_atom_site_label
_atom_site_type_symbol
_atom_site_fract_x
_atom_site_fract_y
_atom_site_fract_z
_atom_site_U_iso_or_equiv
_atom_site_adp_type
_atom_site_occupancy
_atom_site_symmetry_multiplicity
_atom_site_calc_flag
_atom_site_refinement_flags
Cu1 Cu 0.68642(5) -0.06225(3) 0.88526(3) 0.02393(15) Uani 1 1 d .
O1 O 0.4784(3) 0.00762(18) 0.79938(18) 0.0327(6) Uani 1 1 d .
O2 O 0.2761(3) 0.01369(19) 0.88090(18) 0.0370(6) Uani 1 1 d .
O3 O 0.8268(3) 0.05919(15) 0.90864(17) 0.0269(5) Uani 1 1 d .
O4 O 0.9116(3) -0.11481(15) 0.98459(17) 0.0267(5) Uani 1 1 d .
N1 N 0.2425(4) 0.1078(2) 0.2563(2) 0.0287(6) Uani 1 1 d .
N2 N -0.0405(3) 0.15061(19) 0.5320(2) 0.0244(6) Uani 1 1 d .
N3 N -0.5329(3) 0.32600(19) 0.6054(2) 0.0270(6) Uani 1 1 d .
C1 C 0.3698(5) 0.0991(3) 0.3471(3) 0.0357(8) Uani 1 1 d .
H1 H 0.4888 0.0913 0.3494 0.034(10) Uiso 1 1 d R
C2 C 0.3351(4) 0.1007(3) 0.4378(3) 0.0338(8) Uani 1 1 d .
H2 H 0.4290 0.0929 0.4991 0.054(13) Uiso 1 1 d R
C3 C 0.1597(4) 0.1144(2) 0.4377(2) 0.0255(7) Uani 1 1 d .
C4 C 0.0292(4) 0.1296(2) 0.3439(3) 0.0316(8) Uani 1 1 d .
H4 H -0.0888 0.1435 0.3399 0.033(10) Uiso 1 1 d R
C5 C 0.0742(5) 0.1242(2) 0.2559(3) 0.0312(8) Uani 1 1 d .
H5 H -0.0168 0.1325 0.1934 0.021(8) Uiso 1 1 d R
C6 C 0.1175(4) 0.1129(2) 0.5346(2) 0.0241(7) Uani 1 1 d .
C7 C 0.2367(4) 0.0742(2) 0.6228(2) 0.0267(7) Uani 1 1 d .
H7 H 0.3454 0.0486 0.6219 0.049(12) Uiso 1 1 d R
C8 C 0.1960(4) 0.0732(2) 0.7112(2) 0.0249(7) Uani 1 1 d .
C9 C 0.0340(4) 0.1137(2) 0.7099(2) 0.0253(7) Uani 1 1 d .
H9 H 0.0015 0.1146 0.7684 0.029(9) Uiso 1 1 d R
C10 C -0.0787(4) 0.1530(2) 0.6195(2) 0.0242(7) Uani 1 1 d .
C11 C -0.4730(4) 0.2602(2) 0.6790(3) 0.0305(8) Uani 1 1 d .
H11 H -0.5308 0.2547 0.7273 0.039(10) Uiso 1 1 d R
C12 C -0.3297(4) 0.2005(2) 0.6865(3) 0.0293(7) Uani 1 1 d .
H12 H -0.2903 0.1570 0.7397 0.028(9) Uiso 1 1 d R
C13 C -0.2455(4) 0.2066(2) 0.6132(2) 0.0229(7) Uani 1 1 d .
C14 C -0.3151(4) 0.2709(2) 0.5338(3) 0.0278(7) Uani 1 1 d .
H14 H -0.2668 0.2745 0.4812 0.044(11) Uiso 1 1 d R
C15 C -0.4557(4) 0.3290(2) 0.5335(3) 0.0306(8) Uani 1 1 d .
H15 H -0.4990 0.3724 0.4806 0.036(10) Uiso 1 1 d R
C16 C 0.3245(4) 0.0277(2) 0.8073(2) 0.0251(7) Uani 1 1 d .
C17 C 0.9756(4) 0.0500(2) 0.9781(2) 0.0216(7) Uani 1 1 d .

loop_
_atom_site_aniso_label
_atom_site_aniso_U_11
_atom_site_aniso_U_22
_atom_site_aniso_U_33
_atom_site_aniso_U_23
_atom_site_aniso_U_13
_atom_site_aniso_U_12
Cu1 0.0137(2) 0.0275(2) 0.0278(2) 0.00201(16) 0.00320(16) -0.00212(15)
O1 0.0158(11) 0.0466(15) 0.0337(13) 0.0099(11) 0.0054(10) 0.0069(10)
O2 0.0297(13) 0.0524(17) 0.0287(13) 0.0068(11) 0.0092(11) 0.0113(12)
O3 0.0195(11) 0.0288(13) 0.0273(12) 0.0046(9) 0.0011(9) 0.0000(9)
O4 0.0178(11) 0.0251(12) 0.0337(13) 0.0005(10) 0.0040(9) -0.0017(9)
N1 0.0248(15) 0.0347(16) 0.0274(15) -0.0012(12) 0.0098(12) 0.0030(12)
N2 0.0207(13) 0.0260(14) 0.0271(14) 0.0006(11) 0.0089(11) 0.0033(11)
N3 0.0186(13) 0.0288(15) 0.0317(15) -0.0016(12) 0.0060(12) 0.0025(11)
C1 0.0232(18) 0.050(2) 0.036(2) 0.0013(17) 0.0118(15) 0.0057(16)
C2 0.0221(18) 0.048(2) 0.0297(19) 0.0008(16) 0.0068(15) 0.0062(16)
C3 0.0254(17) 0.0248(17) 0.0283(17) -0.0008(13) 0.0118(14) 0.0028(13)
C4 0.0215(17) 0.039(2) 0.0339(19) 0.0030(15) 0.0088(14) 0.0070(14)
C5 0.0271(18) 0.039(2) 0.0248(17) 0.0037(14) 0.0052(14) 0.0054(15)
C6 0.0230(16) 0.0234(17) 0.0283(17) -0.0013(13) 0.0116(13) 0.0006(13)
C7 0.0164(16) 0.0336(19) 0.0307(18) -0.0011(14) 0.0085(13) 0.0060(13)
C8 0.0198(16) 0.0256(17) 0.0281(17) -0.0006(13) 0.0064(14) 0.0015(13)
C9 0.0225(16) 0.0293(18) 0.0255(17) 0.0004(13) 0.0097(13) 0.0020(13)
C10 0.0205(16) 0.0246(17) 0.0272(17) 0.0013(13) 0.0076(13) 0.0015(13)
C11 0.0242(17) 0.0353(19) 0.037(2) 0.0027(15) 0.0171(15) 0.0040(14)
C12 0.0263(17) 0.0326(19) 0.0306(18) 0.0090(15) 0.0115(14) 0.0084(14)
C13 0.0174(15) 0.0256(17) 0.0247(16) 0.0007(12) 0.0055(12) 0.0024(12)
C14 0.0273(17) 0.0310(18) 0.0261(17) 0.0030(13) 0.0102(14) 0.0062(14)
C15 0.0312(19) 0.0319(19) 0.0276(18) 0.0037(14) 0.0082(14) 0.0070(15)
C16 0.0176(15) 0.0307(17) 0.0243(16) -0.0035(13) 0.0033(13) 0.0001(13)
C17 0.0199(16) 0.0264(17) 0.0202(16) -0.0010(12) 0.0088(13) -0.0010(13)

loop_
_atom_type_symbol
_atom_type_description
_atom_type_scat_dispersion_real
_atom_type_scat_dispersion_imag
_atom_type_scat_source
C C 0.0033 0.0016 'International Tables Vol C Tables 4.2.6.8 and 6.1.1.4'
H H 0.0000 0.0000 'International Tables Vol C Tables 4.2.6.8 and 6.1.1.4'
Cu Cu 0.3201 1.2651 'International Tables Vol C Tables 4.2.6.8 and 6.1.1.4'
N N 0.0061 0.0033 'International Tables Vol C Tables 4.2.6.8 and 6.1.1.4'
O O 0.0106 0.0060 'International Tables Vol C Tables 4.2.6.8 and 6.1.1.4'

loop_
_geom_angle_atom_site_label_1
_geom_angle_atom_site_label_2
_geom_angle_atom_site_label_3
_geom_angle
_geom_angle_site_symmetry_1
_geom_angle_site_symmetry_3
O1 Cu1 O4 171.09(10) . .
O1 Cu1 O3 88.45(9) . .
O4 Cu1 O3 83.70(9) . .
O1 Cu1 N3 92.05(10) . 2_546
O4 Cu1 N3 94.47(10) . 2_546
O3 Cu1 N3 165.23(10) . 2_546
O1 Cu1 N1 90.49(10) . 3_656
O4 Cu1 N1 94.46(9) . 3_656
O3 Cu1 N1 95.73(10) . 3_656
N3 Cu1 N1 99.03(11) 2_546 3_656
C16 O1 Cu1 133.2(2) . .
C17 O3 Cu1 111.09(19) . .
C17 O4 Cu1 111.0(2) 3_757 .
C1 N1 C5 116.7(3) . .
C1 N1 Cu1 117.7(2) . 3_656
C5 N1 Cu1 124.2(2) . 3_656
C6 N2 C10 117.9(3) . .
C15 N3 C11 117.5(3) . .
C15 N3 Cu1 117.1(2) . 2_556
C11 N3 Cu1 123.8(2) . 2_556
N1 C1 C2 123.6(3) . .
C1 C2 C3 119.9(3) . .
C4 C3 C2 116.5(3) . .
C4 C3 C6 122.5(3) . .
C2 C3 C6 121.0(3) . .
C3 C4 C5 119.9(3) . .
N1 C5 C4 123.2(3) . .
N2 C6 C7 121.9(3) . .
N2 C6 C3 116.9(3) . .
C7 C6 C3 121.2(3) . .
C8 C7 C6 120.6(3) . .
C7 C8 C9 118.0(3) . .
C7 C8 C16 120.5(3) . .
C9 C8 C16 121.4(3) . .
C8 C9 C10 118.7(3) . .
N2 C10 C9 122.8(3) . .
N2 C10 C13 114.5(3) . .
C9 C10 C13 122.6(3) . .
N3 C11 C12 123.2(3) . .
C11 C12 C13 118.8(3) . .
C12 C13 C14 117.7(3) . .
C12 C13 C10 123.3(3) . .
C14 C13 C10 118.9(3) . .
C15 C14 C13 119.6(3) . .
N3 C15 C14 123.0(3) . .
O2 C16 O1 127.0(3) . .
O2 C16 C8 120.3(3) . .
O1 C16 C8 112.7(3) . .
O3 C17 O4 126.3(3) . 3_757
O3 C17 C17 116.7(3) . 3_757
O4 C17 C17 117.0(3) 3_757 3_757

loop_
_geom_bond_atom_site_label_1
_geom_bond_atom_site_label_2
_geom_bond_distance
_geom_bond_site_symmetry_2
Cu1 O1 1.940(2) .
Cu1 O4 1.989(2) .
Cu1 O3 2.001(2) .
Cu1 N3 2.011(3) 2_546
Cu1 N1 2.307(3) 3_656
O1 C16 1.281(4) .
O2 C16 1.219(4) .
O3 C17 1.251(4) .
O4 C17 1.257(4) 3_757
N1 C1 1.330(4) .
N1 C5 1.340(4) .
N1 Cu1 2.307(3) 3_656
N2 C6 1.338(4) .
N2 C10 1.346(4) .
N3 C15 1.332(4) .
N3 C11 1.344(4) .
N3 Cu1 2.011(3) 2_556
C1 C2 1.375(5) .
C2 C3 1.390(4) .
C3 C4 1.382(5) .
C3 C6 1.490(4) .
C4 C5 1.383(5) .
C6 C7 1.383(4) .
C7 C8 1.369(4) .
C8 C9 1.388(4) .
C8 C16 1.523(4) .
C9 C10 1.389(4) .
C10 C13 1.488(4) .
C11 C12 1.380(4) .
C12 C13 1.389(4) .
C13 C14 1.392(4) .
C14 C15 1.372(4) .
C17 O4 1.257(4) 3_757
C17 C17 1.530(6) 3_757
